data_7157413
loop_
_publ_author_name
'Mart\'inez-Aguirre, Mayte A'
'Flores-Alamo, Marcos'
'Medrano, Felipe'
'Yatsimirsky, Anatoly K.'

_publ_section_title
;
 Examination of pinanediol-boronic acid ester formation in aqueous media:
 relevance to the relative stability of trigonal and tetrahedral boronate
 esters.
;
_journal_issue 14
_journal_name_full 'Organic &amp; biomolecular chemistry'
_journal_page_first 2716
_journal_page_last 2726
_journal_paper_doi 10.1039/d0ob00201a
_journal_volume 18
_journal_year 2020
_chemical_absolute_configuration syn
_chemical_formula_moiety 'C18 H25 B O3'
_chemical_formula_sum 'C18 H25 B O3'
_chemical_formula_weight 300.19
_space_group_IT_number 19
_space_group_name_Hall 'P 2ac 2ab'
_space_group_name_H-M_alt 'P 21 21 21'
_symmetry_cell_setting orthorhombic
_symmetry_Int_Tables_number 19
_symmetry_space_group_name_Hall 'P 2ac 2ab'
_symmetry_space_group_name_H-M 'P 21 21 21'
_atom_sites_solution_hydrogens geom
_audit_conform_dict_location ftp://ftp.iucr.org/pub/cif_core.dic
_audit_conform_dict_name cif_core.dic
_audit_conform_dict_version 2.4.3
_audit_creation_date 2016-09-06T12:46:41-00:00
_audit_creation_method 'WinGX routine CIF_UPDATE'
_audit_update_record
;
2019-03-08 deposited with the CCDC.	2020-03-18 downloaded from the CCDC.
;
_cell_angle_alpha 90
_cell_angle_beta 90
_cell_angle_gamma 90
_cell_formula_units_Z 4
_cell_length_a 6.2351(5)
_cell_length_b 12.5482(9)
_cell_length_c 20.8610(15)
_cell_measurement_reflns_used 1243
_cell_measurement_temperature 130(2)
_cell_measurement_theta_max 27.641
_cell_measurement_theta_min 4.153
_cell_volume 1632.1(2)
_computing_cell_refinement
;
        CrysAlisPro, Agilent Technologies,
        Version 1.171.36.32 (release 02-08-2013 CrysAlis171 .NET)
        (compiled Aug  2 2013,16:46:58)
;
_computing_data_collection
;
        CrysAlisPro, Agilent Technologies,
        Version 1.171.36.32 (release 02-08-2013 CrysAlis171 .NET)
        (compiled Aug  2 2013,16:46:58)
;
_computing_data_reduction
;
        CrysAlisPro, Agilent Technologies,
        Version 1.171.36.32 (release 02-08-2013 CrysAlis171 .NET)
        (compiled Aug  2 2013,16:46:58)
;
_computing_molecular_graphics
;
          'Ortep-3 for Windows (Farrugia, 1997)'
      L. J. Farrugia, J. Appl. Crystallogr., 1997, 30, 565.
;
_computing_publication_material
;	
        'WinGX publication routines (Farrugia, 1999)'				 
	L. J. Farrugia, J. Appl. Crystallogr., 1999, 32, 837-838.
;
_computing_structure_refinement
;
      'SHELXS-2014 (Sheldrick, 2015)'
      Sheldrick, G. M. (2015). Acta Cryst. C71, 3--8.
;
_computing_structure_solution
;
      'SHELXS-2014 (Sheldrick, 2015)'
      Sheldrick, G. M. (2015). Acta Cryst. A71, 3--8.
;
_diffrn_ambient_temperature 130(2)
_diffrn_detector_area_resol_mean 10.4685
_diffrn_measured_fraction_theta_full 0.997
_diffrn_measured_fraction_theta_max 0.882
_diffrn_measurement_device_type 'Xcalibur, Atlas, Gemini'
_diffrn_measurement_method '\w scans'
_diffrn_orient_matrix_UB_11 0.0027004
_diffrn_orient_matrix_UB_12 0.0444454
_diffrn_orient_matrix_UB_13 0.0210696
_diffrn_orient_matrix_UB_21 0.0056922
_diffrn_orient_matrix_UB_22 -0.0350732
_diffrn_orient_matrix_UB_23 0.0265425
_diffrn_orient_matrix_UB_31 0.1135956
_diffrn_orient_matrix_UB_32 0.0006937
_diffrn_orient_matrix_UB_33 -0.001908
_diffrn_radiation_monochromator graphite
_diffrn_radiation_type MoK\a
_diffrn_radiation_wavelength 0.71073
_diffrn_reflns_av_R_equivalents 0.033
_diffrn_reflns_av_unetI/netI 0.067
_diffrn_reflns_Laue_measured_fraction_full 0.997
_diffrn_reflns_Laue_measured_fraction_max 0.882
_diffrn_reflns_limit_h_max 8
_diffrn_reflns_limit_h_min -8
_diffrn_reflns_limit_k_max 16
_diffrn_reflns_limit_k_min -12
_diffrn_reflns_limit_l_max 26
_diffrn_reflns_limit_l_min -23
_diffrn_reflns_number 5496
_diffrn_reflns_point_group_measured_fraction_full 0.998
_diffrn_reflns_point_group_measured_fraction_max 0.882
_diffrn_reflns_theta_full 25.242
_diffrn_reflns_theta_max 28.978
_diffrn_reflns_theta_min 3.391
_exptl_absorpt_coefficient_mu 0.08
_exptl_absorpt_correction_T_max 0.988
_exptl_absorpt_correction_T_min 0.976
_exptl_absorpt_correction_type analytical
_exptl_absorpt_process_details
;
        CrysAlisPro, Agilent Technologies,
        Version 1.171.36.32 (release 02-08-2013 CrysAlis171 .NET)
        (compiled Aug  2 2013,16:46:58)
Analytical numeric absorption correction using a multifaceted crystal
                        model based on expressions derived by R.C. Clark & J.S.
        (Clark, R. C. & Reid, J. S. (1995). Acta Cryst. A51, 887-897)
;
_exptl_crystal_colour colourless
_exptl_crystal_density_diffrn 1.222
_exptl_crystal_description prism
_exptl_crystal_F_000 648
_exptl_crystal_size_max 0.46
_exptl_crystal_size_mid 0.24
_exptl_crystal_size_min 0.15
_refine_diff_density_max 0.251
_refine_diff_density_min -0.245
_refine_diff_density_rms 0.056
_refine_ls_abs_structure_details
;
 Refined as an inversion twin.
;
_refine_ls_abs_structure_Flack 0.1(19)
_refine_ls_extinction_method none
_refine_ls_goodness_of_fit_ref 1.059
_refine_ls_hydrogen_treatment constr
_refine_ls_matrix_type full
_refine_ls_number_parameters 205
_refine_ls_number_reflns 3498
_refine_ls_number_restraints 0
_refine_ls_restrained_S_all 1.059
_refine_ls_R_factor_all 0.073
_refine_ls_R_factor_gt 0.0509
_refine_ls_shift/su_max 0.002
_refine_ls_shift/su_mean 0
_refine_ls_structure_factor_coef Fsqd
_refine_ls_weighting_details 'w=1/[\s^2^(Fo^2^)+(0.0463P)^2^] where P=(Fo^2^+2Fc^2^)/3'
_refine_ls_weighting_scheme calc
_refine_ls_wR_factor_gt 0.1013
_refine_ls_wR_factor_ref 0.1159
_reflns_Friedel_coverage 0.735
_reflns_Friedel_fraction_full 1
_reflns_Friedel_fraction_max 0.883
_reflns_number_gt 2790
_reflns_number_total 3498
_reflns_threshold_expression 'I > 2\s(I)'
_cod_data_source_file d0ob00201a2.cif
_cod_data_source_block memfbapi
_cod_depositor_comments 'Adding full bibliography for 7157412--7157413.cif.'
_cod_database_code 7157413
_shelx_estimated_absorpt_t_min 0.964
_shelx_estimated_absorpt_t_max 0.988

loop_
_symmetry_equiv_pos_as_xyz
'x, y, z'
'-x+1/2, -y, z+1/2'
'-x, y+1/2, -z+1/2'
'x+1/2, -y+1/2, -z'

loop_
_atom_site_label
_atom_site_type_symbol
_atom_site_fract_x
_atom_site_fract_y
_atom_site_fract_z
_atom_site_U_iso_or_equiv
_atom_site_adp_type
_atom_site_occupancy
_atom_site_site_symmetry_order
_atom_site_calc_flag
_atom_site_refinement_flags_posn
_atom_site_refinement_flags_adp
_atom_site_refinement_flags_occupancy
_atom_site_disorder_assembly
_atom_site_disorder_group
C1 C 0.4535(5) 0.3379(2) 0.59303(15) 0.0212(7) Uani 1 1 d . . . . .
C2 C 0.3327(5) 0.3472(2) 0.53768(14) 0.0200(7) Uani 1 1 d . . . . .
H2 H 0.202906 0.308143 0.533562 0.024 Uiso 1 1 calc R U . . .
C3 C 0.4000(5) 0.4138(2) 0.48765(13) 0.0192(6) Uani 1 1 d . . . . .
C4 C 0.5933(5) 0.4699(2) 0.49285(13) 0.0190(6) Uani 1 1 d . . . . .
C5 C 0.7142(5) 0.4560(2) 0.54890(14) 0.0216(7) Uani 1 1 d . . . . .
H5 H 0.847329 0.492281 0.552752 0.026 Uiso 1 1 calc R U . . .
C6 C 0.6471(5) 0.3917(2) 0.59875(14) 0.0238(7) Uani 1 1 d . . . . .
H6 H 0.731936 0.384399 0.636312 0.029 Uiso 1 1 calc R U . . .
C7 C 0.9043(5) 0.6845(2) 0.40741(13) 0.0191(6) Uani 1 1 d . . . . .
H7 H 1.054804 0.672634 0.392456 0.023 Uiso 1 1 calc R U . . .
C8 C 0.7473(5) 0.6515(2) 0.35249(14) 0.0186(6) Uani 1 1 d . . . . .
C9 C 0.6123(5) 0.7447(2) 0.32974(14) 0.0199(6) Uani 1 1 d . . . . .
H9 H 0.510282 0.728006 0.29414 0.024 Uiso 1 1 calc R U . . .
C10 C 0.7469(5) 0.8497(2) 0.32049(14) 0.0188(6) Uani 1 1 d . . . . .
C11 C 0.7188(5) 0.8647(2) 0.39410(14) 0.0196(7) Uani 1 1 d . . . . .
H11 H 0.700385 0.940093 0.408624 0.024 Uiso 1 1 calc R U . . .
C12 C 0.8833(5) 0.8006(2) 0.43115(14) 0.0210(7) Uani 1 1 d . . . . .
H12A H 0.842666 0.79993 0.477027 0.025 Uiso 1 1 calc R U . . .
H12B H 1.024564 0.836039 0.427535 0.025 Uiso 1 1 calc R U . . .
C13 C 0.5102(5) 0.7996(2) 0.38888(15) 0.0220(7) Uani 1 1 d . . . . .
H13A H 0.38152 0.842788 0.378958 0.026 Uiso 1 1 calc R U . . .
H13B H 0.484142 0.751229 0.425536 0.026 Uiso 1 1 calc R U . . .
C14 C 0.9735(5) 0.8470(3) 0.29384(15) 0.0259(7) Uani 1 1 d . . . . .
H14A H 1.057086 0.7927 0.316542 0.039 Uiso 1 1 calc R U . . .
H14B H 1.040999 0.916881 0.299739 0.039 Uiso 1 1 calc R U . . .
H14C H 0.968753 0.82975 0.248048 0.039 Uiso 1 1 calc R U . . .
C15 C 0.6195(6) 0.9336(3) 0.28312(15) 0.0311(8) Uani 1 1 d . . . . .
H15A H 0.688887 1.003268 0.287771 0.047 Uiso 1 1 calc R U . . .
H15B H 0.472987 0.937371 0.300008 0.047 Uiso 1 1 calc R U . . .
H15C H 0.615011 0.913911 0.237686 0.047 Uiso 1 1 calc R U . . .
C16 C 0.8568(6) 0.5916(2) 0.29831(14) 0.0305(8) Uani 1 1 d . . . . .
H16A H 0.748057 0.562188 0.269389 0.046 Uiso 1 1 calc R U . . .
H16B H 0.943226 0.533484 0.316124 0.046 Uiso 1 1 calc R U . . .
H16C H 0.94985 0.640543 0.274482 0.046 Uiso 1 1 calc R U . . .
C17 C 0.2567(5) 0.4222(3) 0.42958(14) 0.0250(7) Uani 1 1 d . . . . .
H17A H 0.344517 0.420451 0.390633 0.037 Uiso 1 1 calc R U . . .
H17B H 0.17659 0.489305 0.431259 0.037 Uiso 1 1 calc R U . . .
H17C H 0.155988 0.36223 0.429148 0.037 Uiso 1 1 calc R U . . .
C18 C 0.1987(5) 0.2225(3) 0.64310(16) 0.0333(9) Uani 1 1 d . . . . .
H18A H 0.17676 0.183716 0.68333 0.05 Uiso 1 1 calc R U . . .
H18B H 0.200803 0.172014 0.607278 0.05 Uiso 1 1 calc R U . . .
H18C H 0.081528 0.273602 0.636945 0.05 Uiso 1 1 calc R U . . .
B1 B 0.6825(5) 0.5518(3) 0.44355(16) 0.0192(7) Uani 1 1 d . . . . .
O1 O 0.3972(4) 0.27807(17) 0.64561(10) 0.0278(5) Uani 1 1 d . . . . .
O2 O 0.8595(3) 0.61122(15) 0.45910(9) 0.0220(5) Uani 1 1 d . . . . .
O3 O 0.6047(3) 0.57377(15) 0.38365(9) 0.0231(5) Uani 1 1 d . . . . .

loop_
_atom_site_aniso_label
_atom_site_aniso_U_11
_atom_site_aniso_U_22
_atom_site_aniso_U_33
_atom_site_aniso_U_23
_atom_site_aniso_U_13
_atom_site_aniso_U_12
C1 0.0263(18) 0.0178(14) 0.0196(15) 0.0006(12) 0.0023(13) 0.0007(14)
C2 0.0200(16) 0.0161(13) 0.0241(16) -0.0014(12) -0.0005(13) -0.0037(13)
C3 0.0213(15) 0.0161(13) 0.0201(15) -0.0041(11) 0.0011(13) 0.0020(14)
C4 0.0232(16) 0.0136(13) 0.0203(15) -0.0021(11) -0.0007(14) 0.0027(14)
C5 0.0215(16) 0.0194(14) 0.0240(16) -0.0013(13) -0.0011(13) -0.0020(14)
C6 0.0295(18) 0.0224(15) 0.0196(15) 0.0019(12) -0.0050(13) -0.0016(15)
C7 0.0192(16) 0.0197(14) 0.0184(15) 0.0034(11) -0.0012(13) -0.0025(13)
C8 0.0211(16) 0.0176(14) 0.0170(14) -0.0006(12) 0.0033(13) -0.0049(14)
C9 0.0188(15) 0.0240(15) 0.0169(15) -0.0004(12) -0.0021(13) -0.0027(14)
C10 0.0216(16) 0.0179(13) 0.0168(14) 0.0021(12) 0.0013(12) -0.0022(14)
C11 0.0227(16) 0.0159(14) 0.0203(16) -0.0031(12) 0.0025(13) 0.0009(13)
C12 0.0256(17) 0.0205(14) 0.0168(15) -0.0010(12) -0.0029(14) -0.0057(15)
C13 0.0180(15) 0.0240(16) 0.0240(17) 0.0007(13) 0.0025(13) 0.0020(14)
C14 0.0277(18) 0.0291(16) 0.0210(16) 0.0018(14) 0.0039(13) -0.0089(15)
C15 0.0341(19) 0.0304(17) 0.0287(18) 0.0091(14) -0.0046(16) -0.0027(17)
C16 0.041(2) 0.0257(16) 0.0247(17) -0.0076(14) 0.0037(15) -0.0003(17)
C17 0.0231(16) 0.0253(15) 0.0266(17) 0.0052(13) -0.0018(14) -0.0011(15)
C18 0.032(2) 0.040(2) 0.0283(19) 0.0100(16) 0.0009(16) -0.0116(17)
B1 0.0202(18) 0.0167(15) 0.0208(17) -0.0039(14) 0.0003(14) 0.0013(15)
O1 0.0298(12) 0.0321(12) 0.0215(12) 0.0068(9) -0.0011(11) -0.0097(11)
O2 0.0239(12) 0.0213(10) 0.0208(11) 0.0051(9) -0.0038(9) -0.0038(10)
O3 0.0283(11) 0.0209(10) 0.0201(11) -0.0011(8) -0.0026(10) -0.0075(11)

loop_
_atom_type_symbol
_atom_type_description
_atom_type_scat_dispersion_real
_atom_type_scat_dispersion_imag
_atom_type_scat_source
C C 0.0033 0.0016 'International Tables Vol C Tables 4.2.6.8 and 6.1.1.4'
H H 0 0 'International Tables Vol C Tables 4.2.6.8 and 6.1.1.4'
B B 0.0013 0.0007 'International Tables Vol C Tables 4.2.6.8 and 6.1.1.4'
O O 0.0106 0.006 'International Tables Vol C Tables 4.2.6.8 and 6.1.1.4'

loop_
_exptl_crystal_face_index_h
_exptl_crystal_face_index_k
_exptl_crystal_face_index_l
_exptl_crystal_face_perp_dist
0 7 -27 0.12
0 -7 27 0.12
9 0 0 0.2295
-9 0 0 0.2295
0 -16 -12 0.0754
0 16 12 0.0754

loop_
_geom_angle_atom_site_label_1
_geom_angle_atom_site_label_2
_geom_angle_atom_site_label_3
_geom_angle
_geom_angle_site_symmetry_1
_geom_angle_site_symmetry_3
_geom_angle_publ_flag
O1 C1 C2 125.0(3) . . ?
O1 C1 C6 114.8(3) . . ?
C2 C1 C6 120.2(3) . . ?
C1 C2 C3 120.6(3) . . ?
C1 C2 H2 119.7 . . ?
C3 C2 H2 119.7 . . ?
C4 C3 C2 120.0(3) . . ?
C4 C3 C17 122.5(3) . . ?
C2 C3 C17 117.5(3) . . ?
C3 C4 C5 117.7(3) . . ?
C3 C4 B1 126.0(3) . . ?
C5 C4 B1 116.2(3) . . ?
C6 C5 C4 122.5(3) . . ?
C6 C5 H5 118.7 . . ?
C4 C5 H5 118.7 . . ?
C5 C6 C1 118.9(3) . . ?
C5 C6 H6 120.6 . . ?
C1 C6 H6 120.6 . . ?
O2 C7 C12 110.2(2) . . ?
O2 C7 C8 105.0(2) . . ?
C12 C7 C8 115.6(2) . . ?
O2 C7 H7 108.7 . . ?
C12 C7 H7 108.7 . . ?
C8 C7 H7 108.7 . . ?
O3 C8 C9 108.3(2) . . ?
O3 C8 C16 105.8(2) . . ?
C9 C8 C16 113.5(2) . . ?
O3 C8 C7 103.3(2) . . ?
C9 C8 C7 111.9(2) . . ?
C16 C8 C7 113.2(3) . . ?
C8 C9 C13 108.8(2) . . ?
C8 C9 C10 112.8(2) . . ?
C13 C9 C10 86.8(2) . . ?
C8 C9 H9 115.1 . . ?
C13 C9 H9 115.1 . . ?
C10 C9 H9 115.1 . . ?
C14 C10 C15 108.2(2) . . ?
C14 C10 C11 117.9(2) . . ?
C15 C10 C11 111.1(3) . . ?
C14 C10 C9 121.5(3) . . ?
C15 C10 C9 111.2(3) . . ?
C11 C10 C9 85.4(2) . . ?
C12 C11 C13 109.0(2) . . ?
C12 C11 C10 111.3(2) . . ?
C13 C11 C10 87.8(2) . . ?
C12 C11 H11 115.2 . . ?
C13 C11 H11 115.2 . . ?
C10 C11 H11 115.2 . . ?
C11 C12 C7 113.3(2) . . ?
C11 C12 H12A 108.9 . . ?
C7 C12 H12A 108.9 . . ?
C11 C12 H12B 108.9 . . ?
C7 C12 H12B 108.9 . . ?
H12A C12 H12B 107.7 . . ?
C11 C13 C9 86.9(2) . . ?
C11 C13 H13A 114.2 . . ?
C9 C13 H13A 114.2 . . ?
C11 C13 H13B 114.2 . . ?
C9 C13 H13B 114.2 . . ?
H13A C13 H13B 111.3 . . ?
C10 C14 H14A 109.5 . . ?
C10 C14 H14B 109.5 . . ?
H14A C14 H14B 109.5 . . ?
C10 C14 H14C 109.5 . . ?
H14A C14 H14C 109.5 . . ?
H14B C14 H14C 109.5 . . ?
C10 C15 H15A 109.5 . . ?
C10 C15 H15B 109.5 . . ?
H15A C15 H15B 109.5 . . ?
C10 C15 H15C 109.5 . . ?
H15A C15 H15C 109.5 . . ?
H15B C15 H15C 109.5 . . ?
C8 C16 H16A 109.5 . . ?
C8 C16 H16B 109.5 . . ?
H16A C16 H16B 109.5 . . ?
C8 C16 H16C 109.5 . . ?
H16A C16 H16C 109.5 . . ?
H16B C16 H16C 109.5 . . ?
C3 C17 H17A 109.5 . . ?
C3 C17 H17B 109.5 . . ?
H17A C17 H17B 109.5 . . ?
C3 C17 H17C 109.5 . . ?
H17A C17 H17C 109.5 . . ?
H17B C17 H17C 109.5 . . ?
O1 C18 H18A 109.5 . . ?
O1 C18 H18B 109.5 . . ?
H18A C18 H18B 109.5 . . ?
O1 C18 H18C 109.5 . . ?
H18A C18 H18C 109.5 . . ?
H18B C18 H18C 109.5 . . ?
O3 B1 O2 113.1(3) . . ?
O3 B1 C4 127.6(3) . . ?
O2 B1 C4 119.4(3) . . ?
C1 O1 C18 117.4(2) . . ?
B1 O2 C7 109.0(2) . . ?
B1 O3 C8 108.8(2) . . ?

loop_
_geom_bond_atom_site_label_1
_geom_bond_atom_site_label_2
_geom_bond_distance
_geom_bond_site_symmetry_2
_geom_bond_publ_flag
C1 O1 1.374(3) . ?
C1 C2 1.383(4) . ?
C1 C6 1.388(4) . ?
C2 C3 1.401(4) . ?
C2 H2 0.95 . ?
C3 C4 1.400(4) . ?
C3 C17 1.509(4) . ?
C4 C5 1.402(4) . ?
C4 B1 1.557(4) . ?
C5 C6 1.381(4) . ?
C5 H5 0.95 . ?
C6 H6 0.95 . ?
C7 O2 1.444(3) . ?
C7 C12 1.544(4) . ?
C7 C8 1.563(4) . ?
C7 H7 1 . ?
C8 O3 1.472(3) . ?
C8 C9 1.517(4) . ?
C8 C16 1.519(4) . ?
C9 C13 1.550(4) . ?
C9 C10 1.574(4) . ?
C9 H9 1 . ?
C10 C14 1.519(4) . ?
C10 C15 1.532(4) . ?
C10 C11 1.557(4) . ?
C11 C12 1.515(4) . ?
C11 C13 1.540(4) . ?
C11 H11 1 . ?
C12 H12A 0.99 . ?
C12 H12B 0.99 . ?
C13 H13A 0.99 . ?
C13 H13B 0.99 . ?
C14 H14A 0.98 . ?
C14 H14B 0.98 . ?
C14 H14C 0.98 . ?
C15 H15A 0.98 . ?
C15 H15B 0.98 . ?
C15 H15C 0.98 . ?
C16 H16A 0.98 . ?
C16 H16B 0.98 . ?
C16 H16C 0.98 . ?
C17 H17A 0.98 . ?
C17 H17B 0.98 . ?
C17 H17C 0.98 . ?
C18 O1 1.422(4) . ?
C18 H18A 0.98 . ?
C18 H18B 0.98 . ?
C18 H18C 0.98 . ?
B1 O3 1.368(4) . ?
B1 O2 1.371(4) . ?

loop_
_geom_torsion_atom_site_label_1
_geom_torsion_atom_site_label_2
_geom_torsion_atom_site_label_3
_geom_torsion_atom_site_label_4
_geom_torsion
_geom_torsion_site_symmetry_1
_geom_torsion_site_symmetry_2
_geom_torsion_site_symmetry_3
_geom_torsion_site_symmetry_4
_geom_torsion_publ_flag
O1 C1 C2 C3 177.4(3) . . . . ?
C6 C1 C2 C3 -2.2(4) . . . . ?
C1 C2 C3 C4 1.3(4) . . . . ?
C1 C2 C3 C17 -178.3(3) . . . . ?
C2 C3 C4 C5 0.5(4) . . . . ?
C17 C3 C4 C5 -179.9(3) . . . . ?
C2 C3 C4 B1 -176.0(3) . . . . ?
C17 C3 C4 B1 3.7(4) . . . . ?
C3 C4 C5 C6 -1.4(4) . . . . ?
B1 C4 C5 C6 175.4(3) . . . . ?
C4 C5 C6 C1 0.6(4) . . . . ?
O1 C1 C6 C5 -178.4(3) . . . . ?
C2 C1 C6 C5 1.3(4) . . . . ?
O2 C7 C8 O3 9.2(3) . . . . ?
C12 C7 C8 O3 -112.3(3) . . . . ?
O2 C7 C8 C9 125.5(2) . . . . ?
C12 C7 C8 C9 4.0(4) . . . . ?
O2 C7 C8 C16 -104.7(3) . . . . ?
C12 C7 C8 C16 133.7(3) . . . . ?
O3 C8 C9 C13 63.2(3) . . . . ?
C16 C8 C9 C13 -179.7(2) . . . . ?
C7 C8 C9 C13 -50.0(3) . . . . ?
O3 C8 C9 C10 157.7(2) . . . . ?
C16 C8 C9 C10 -85.2(3) . . . . ?
C7 C8 C9 C10 44.5(3) . . . . ?
C8 C9 C10 C14 37.7(4) . . . . ?
C13 C9 C10 C14 146.8(3) . . . . ?
C8 C9 C10 C15 166.7(2) . . . . ?
C13 C9 C10 C15 -84.2(3) . . . . ?
C8 C9 C10 C11 -82.4(3) . . . . ?
C13 C9 C10 C11 26.7(2) . . . . ?
C14 C10 C11 C12 -40.7(3) . . . . ?
C15 C10 C11 C12 -166.3(3) . . . . ?
C9 C10 C11 C12 82.7(3) . . . . ?
C14 C10 C11 C13 -150.2(3) . . . . ?
C15 C10 C11 C13 84.1(3) . . . . ?
C9 C10 C11 C13 -26.8(2) . . . . ?
C13 C11 C12 C7 48.1(3) . . . . ?
C10 C11 C12 C7 -47.1(3) . . . . ?
O2 C7 C12 C11 -121.6(3) . . . . ?
C8 C7 C12 C11 -2.9(4) . . . . ?
C12 C11 C13 C9 -84.5(3) . . . . ?
C10 C11 C13 C9 27.2(2) . . . . ?
C8 C9 C13 C11 86.1(3) . . . . ?
C10 C9 C13 C11 -26.9(2) . . . . ?
C3 C4 B1 O3 -8.9(5) . . . . ?
C5 C4 B1 O3 174.6(3) . . . . ?
C3 C4 B1 O2 171.2(3) . . . . ?
C5 C4 B1 O2 -5.3(4) . . . . ?
C2 C1 O1 C18 -0.7(4) . . . . ?
C6 C1 O1 C18 178.9(3) . . . . ?
O3 B1 O2 C7 2.9(3) . . . . ?
C4 B1 O2 C7 -177.2(3) . . . . ?
C12 C7 O2 B1 117.4(3) . . . . ?
C8 C7 O2 B1 -7.6(3) . . . . ?
O2 B1 O3 C8 3.5(3) . . . . ?
C4 B1 O3 C8 -176.4(3) . . . . ?
C9 C8 O3 B1 -126.6(2) . . . . ?
C16 C8 O3 B1 111.4(3) . . . . ?
C7 C8 O3 B1 -7.8(3) . . . . ?
